data_7061923
loop_
_publ_author_name
'Dong, Junyang'
'Hu, Jianfeng'
'Zhang, Hao'

_publ_section_title
;
 One-pot synthesis of ferrocenyl dithiocarbamates and their application in
 the detection of Cu2+
;
_journal_issue 41
_journal_name_full 'New Journal of Chemistry'
_journal_page_first 19834
_journal_page_last 19840
_journal_paper_doi 10.1039/D2NJ04133B
_journal_volume 46
_journal_year 2022
_chemical_formula_sum 'C17 H21 Fe N O S2'
_chemical_formula_weight 375.32
_space_group_IT_number 14
_space_group_name_Hall '-P 2ybc'
_space_group_name_H-M_alt 'P 1 21/c 1'
_symmetry_cell_setting monoclinic
_symmetry_space_group_name_H-M 'P 1 21/c 1'
_atom_sites_solution_hydrogens geom
_atom_sites_solution_primary direct
_atom_sites_solution_secondary difmap
_audit_creation_method SHELXL-97
_audit_update_record
;
2022-03-31 deposited with the CCDC.	2022-09-21 downloaded from the CCDC.
;
_cell_angle_alpha 90.00
_cell_angle_beta 91.956(3)
_cell_angle_gamma 90.00
_cell_formula_units_Z 4
_cell_length_a 5.8968(4)
_cell_length_b 20.5777(13)
_cell_length_c 13.8298(8)
_cell_measurement_reflns_used 9961
_cell_measurement_temperature 296(2)
_cell_measurement_theta_max 26.30
_cell_measurement_theta_min 2.47
_cell_volume 1677.17(18)
_computing_structure_refinement 'SHELXL-97 (Sheldrick, 2008)'
_computing_structure_solution 'SHELXS-97 (Sheldrick, 2008)'
_diffrn_ambient_temperature 296(2)
_diffrn_measured_fraction_theta_full 0.992
_diffrn_measured_fraction_theta_max 0.992
_diffrn_measurement_device_type 'Bruker APEX-II CCD'
_diffrn_radiation_monochromator graphite
_diffrn_radiation_source 'fine-focus sealed tube'
_diffrn_radiation_type MoK\a
_diffrn_radiation_wavelength 0.71073
_diffrn_reflns_av_R_equivalents 0.0405
_diffrn_reflns_av_sigmaI/netI 0.0316
_diffrn_reflns_limit_h_max 7
_diffrn_reflns_limit_h_min -7
_diffrn_reflns_limit_k_max 25
_diffrn_reflns_limit_k_min -25
_diffrn_reflns_limit_l_max 17
_diffrn_reflns_limit_l_min -17
_diffrn_reflns_number 23534
_diffrn_reflns_theta_full 26.45
_diffrn_reflns_theta_max 26.45
_diffrn_reflns_theta_min 1.77
_exptl_absorpt_coefficient_mu 1.148
_exptl_crystal_colour yellow
_exptl_crystal_density_diffrn 1.486
_exptl_crystal_density_method 'not measured'
_exptl_crystal_description block
_exptl_crystal_F_000 784
_exptl_crystal_size_max 0.2
_exptl_crystal_size_mid 0.2
_exptl_crystal_size_min 0.2
_refine_diff_density_max 1.277
_refine_diff_density_min -0.509
_refine_diff_density_rms 0.115
_refine_ls_extinction_method none
_refine_ls_goodness_of_fit_ref 1.120
_refine_ls_hydrogen_treatment mixed
_refine_ls_matrix_type full
_refine_ls_number_parameters 200
_refine_ls_number_reflns 3433
_refine_ls_number_restraints 0
_refine_ls_restrained_S_all 1.120
_refine_ls_R_factor_all 0.0842
_refine_ls_R_factor_gt 0.0749
_refine_ls_shift/su_max 0.000
_refine_ls_shift/su_mean 0.000
_refine_ls_structure_factor_coef Fsqd
_refine_ls_weighting_details 'calc w=1/[\s^2^(Fo^2^)+(0.0900P)^2^+7.0743P] where P=(Fo^2^+2Fc^2^)/3'
_refine_ls_weighting_scheme calc
_refine_ls_wR_factor_gt 0.2021
_refine_ls_wR_factor_ref 0.2076
_reflns_number_gt 2942
_reflns_number_total 3433
_reflns_threshold_expression >2sigma(I)
_cod_data_source_file d2nj04133b2.cif
_cod_data_source_block dongjunyang20160119_0m
_cod_depositor_comments
;
The following automatic conversions were performed:

data item '_symmetry_cell_setting' value 'Monoclinic' was changed to
'monoclinic' in accordance with the
/home/data/users/saulius/crontab/automatic-downloads/rss-feeds/RSC/lib/dictionaries/cif_core.dic
dictionary named 'cif_core.dic' version 2.4.2 last updated on
2011-04-26.

Automatic conversion script
Id: cif_fix_values 7556 2019-12-06 15:28:31Z antanas 

 Adding full bibliography for 7061923--7061924.cif.
;
_cod_original_sg_symbol_H-M 'P2(1)/c  '
_cod_database_code 7061923

loop_
_symmetry_equiv_pos_as_xyz
'x, y, z'
'-x, y+1/2, -z+1/2'
'-x, -y, -z'
'x, -y-1/2, z-1/2'

loop_
_atom_site_label
_atom_site_type_symbol
_atom_site_fract_x
_atom_site_fract_y
_atom_site_fract_z
_atom_site_U_iso_or_equiv
_atom_site_adp_type
_atom_site_occupancy
_atom_site_symmetry_multiplicity
_atom_site_calc_flag
_atom_site_refinement_flags
_atom_site_disorder_assembly
_atom_site_disorder_group
Fe1 Fe 0.33163(13) 0.53614(4) 0.24127(5) 0.0342(3) Uani 1 1 d . . .
S1 S 0.5851(3) 0.67790(7) 0.12416(9) 0.0400(4) Uani 1 1 d . . .
S2 S 0.6583(3) 0.72837(8) -0.07755(10) 0.0509(4) Uani 1 1 d . . .
O1 O 1.1658(10) 0.8605(3) 0.1708(4) 0.0723(16) Uani 1 1 d . . .
N1 N 0.8187(10) 0.7812(3) 0.0854(3) 0.0462(12) Uani 1 1 d . . .
C1 C 0.5969(10) 0.5239(3) 0.1514(4) 0.0425(13) Uani 1 1 d . . .
H1 H 0.7436 0.5396 0.1619 0.051 Uiso 1 1 calc R . .
C2 C 0.4175(9) 0.5567(3) 0.1012(4) 0.0333(11) Uani 1 1 d . . .
C3 C 0.4276(10) 0.6200(3) 0.0474(4) 0.0379(12) Uani 1 1 d . . .
H10 H 0.5139 0.6129 -0.0110 0.045 Uiso 1 1 calc R . .
C4 C 0.7000(9) 0.7346(3) 0.0422(4) 0.0354(12) Uani 1 1 d . . .
C5 C 0.9224(13) 0.8350(3) 0.0319(5) 0.0573(18) Uani 1 1 d . . .
H9 H 0.8311 0.8739 0.0382 0.069 Uiso 1 1 calc R . .
H8 H 0.9261 0.8240 -0.0362 0.069 Uiso 1 1 calc R . .
C6 C 1.1573(15) 0.8479(4) 0.0701(6) 0.069(2) Uani 1 1 d . . .
H7 H 1.2519 0.8105 0.0571 0.082 Uiso 1 1 calc R . .
H6 H 1.2188 0.8849 0.0364 0.082 Uiso 1 1 calc R . .
C7 C 1.0827(14) 0.8058(4) 0.2201(5) 0.063(2) Uani 1 1 d . . .
H5 H 1.0929 0.8138 0.2892 0.076 Uiso 1 1 calc R . .
H4 H 1.1764 0.7684 0.2065 0.076 Uiso 1 1 calc R . .
C8 C 0.8432(13) 0.7915(4) 0.1905(5) 0.0582(18) Uani 1 1 d . . .
H2 H 0.7933 0.7529 0.2239 0.070 Uiso 1 1 calc R . .
H3 H 0.7475 0.8274 0.2090 0.070 Uiso 1 1 calc R . .
C9 C 0.1957(12) 0.6468(4) 0.0163(6) 0.0596(18) Uani 1 1 d . . .
H13 H 0.1229 0.6174 -0.0289 0.089 Uiso 1 1 calc R . .
H12 H 0.2137 0.6884 -0.0138 0.089 Uiso 1 1 calc R . .
H11 H 0.1041 0.6514 0.0720 0.089 Uiso 1 1 calc R . .
C10 C 0.2257(11) 0.5153(3) 0.1029(4) 0.0432(14) Uani 1 1 d . . .
H16 H 0.0828 0.5246 0.0758 0.052 Uiso 1 1 calc R . .
C11 C 0.2868(14) 0.4580(3) 0.1521(5) 0.0547(18) Uani 1 1 d . . .
H15 H 0.1918 0.4228 0.1625 0.066 Uiso 1 1 calc R . .
C12 C 0.5135(14) 0.4627(3) 0.1828(5) 0.0563(18) Uani 1 1 d . . .
H14 H 0.5958 0.4314 0.2177 0.068 Uiso 1 1 calc R . .
C13 C 0.4455(13) 0.5733(5) 0.3688(5) 0.074(3) Uani 1 1 d . . .
H21 H 0.5976 0.5795 0.3863 0.089 Uiso 1 1 calc R . .
C14 C 0.3005(16) 0.6185(4) 0.3221(5) 0.064(2) Uani 1 1 d . . .
H20 H 0.3377 0.6604 0.3032 0.076 Uiso 1 1 calc R . .
C15 C 0.0901(12) 0.5883(4) 0.3097(5) 0.0600(19) Uani 1 1 d . . .
H19 H -0.0383 0.6068 0.2801 0.072 Uiso 1 1 calc R . .
C16 C 0.1022(14) 0.5276(4) 0.3476(6) 0.066(2) Uani 1 1 d . . .
H18 H -0.0162 0.4978 0.3488 0.079 Uiso 1 1 calc R . .
C17 C 0.3183(17) 0.5176(4) 0.3838(5) 0.071(2) Uani 1 1 d . . .
H17 H 0.3713 0.4798 0.4136 0.086 Uiso 1 1 calc R . .

loop_
_atom_site_aniso_label
_atom_site_aniso_U_11
_atom_site_aniso_U_22
_atom_site_aniso_U_33
_atom_site_aniso_U_23
_atom_site_aniso_U_13
_atom_site_aniso_U_12
Fe1 0.0358(5) 0.0386(5) 0.0282(4) -0.0051(3) 0.0009(3) -0.0017(3)
S1 0.0466(8) 0.0511(8) 0.0224(6) -0.0008(5) 0.0035(5) -0.0096(6)
S2 0.0740(12) 0.0575(9) 0.0213(6) 0.0029(6) 0.0017(7) 0.0012(8)
O1 0.096(4) 0.067(3) 0.054(3) -0.009(2) 0.003(3) -0.037(3)
N1 0.066(3) 0.046(3) 0.027(2) 0.003(2) 0.010(2) -0.010(3)
C1 0.035(3) 0.054(3) 0.039(3) -0.009(3) 0.005(2) 0.014(3)
C2 0.031(3) 0.043(3) 0.026(2) -0.010(2) 0.002(2) 0.005(2)
C3 0.038(3) 0.049(3) 0.026(2) -0.007(2) -0.001(2) 0.004(3)
C4 0.037(3) 0.042(3) 0.027(2) 0.001(2) 0.006(2) 0.004(2)
C5 0.082(5) 0.051(4) 0.040(3) 0.007(3) 0.003(3) -0.009(4)
C6 0.082(6) 0.066(5) 0.059(4) 0.000(4) 0.018(4) -0.034(4)
C7 0.087(6) 0.061(4) 0.043(4) -0.003(3) -0.004(4) -0.019(4)
C8 0.079(5) 0.062(4) 0.034(3) -0.009(3) 0.012(3) -0.022(4)
C9 0.047(4) 0.065(4) 0.066(4) 0.007(4) -0.015(3) 0.007(3)
C10 0.042(3) 0.054(3) 0.034(3) -0.014(3) -0.003(2) -0.006(3)
C11 0.081(5) 0.038(3) 0.045(4) -0.012(3) 0.003(3) -0.014(3)
C12 0.078(5) 0.047(4) 0.044(4) -0.005(3) 0.006(3) 0.019(3)
C13 0.047(4) 0.131(8) 0.043(4) -0.047(5) 0.000(3) -0.013(5)
C14 0.101(6) 0.052(4) 0.040(4) -0.018(3) 0.030(4) -0.017(4)
C15 0.051(4) 0.086(5) 0.044(4) -0.018(4) 0.007(3) 0.019(4)
C16 0.061(5) 0.080(5) 0.058(4) -0.011(4) 0.021(4) -0.025(4)
C17 0.111(7) 0.072(5) 0.031(3) 0.005(3) 0.005(4) 0.015(5)

loop_
_atom_type_symbol
_atom_type_description
_atom_type_scat_dispersion_real
_atom_type_scat_dispersion_imag
_atom_type_scat_source
C C 0.0033 0.0016 'International Tables Vol C Tables 4.2.6.8 and 6.1.1.4'
H H 0.0000 0.0000 'International Tables Vol C Tables 4.2.6.8 and 6.1.1.4'
N N 0.0061 0.0033 'International Tables Vol C Tables 4.2.6.8 and 6.1.1.4'
O O 0.0106 0.0060 'International Tables Vol C Tables 4.2.6.8 and 6.1.1.4'
S S 0.1246 0.1234 'International Tables Vol C Tables 4.2.6.8 and 6.1.1.4'
Fe Fe 0.3463 0.8444 'International Tables Vol C Tables 4.2.6.8 and 6.1.1.4'

loop_
_geom_angle_atom_site_label_1
_geom_angle_atom_site_label_2
_geom_angle_atom_site_label_3
_geom_angle
_geom_angle_site_symmetry_1
_geom_angle_site_symmetry_3
_geom_angle_publ_flag
C17 Fe1 C13 40.4(4) . . ?
C17 Fe1 C16 39.5(4) . . ?
C13 Fe1 C16 67.1(3) . . ?
C17 Fe1 C11 115.8(3) . . ?
C13 Fe1 C11 149.5(4) . . ?
C16 Fe1 C11 107.0(3) . . ?
C17 Fe1 C12 106.7(3) . . ?
C13 Fe1 C12 117.7(4) . . ?
C16 Fe1 C12 126.4(3) . . ?
C11 Fe1 C12 40.0(3) . . ?
C17 Fe1 C10 149.2(3) . . ?
C13 Fe1 C10 169.5(4) . . ?
C16 Fe1 C10 118.0(3) . . ?
C11 Fe1 C10 40.2(3) . . ?
C12 Fe1 C10 67.7(3) . . ?
C17 Fe1 C15 66.0(3) . . ?
C13 Fe1 C15 67.2(3) . . ?
C16 Fe1 C15 38.8(3) . . ?
C11 Fe1 C15 128.1(3) . . ?
C12 Fe1 C15 163.6(3) . . ?
C10 Fe1 C15 110.4(3) . . ?
C17 Fe1 C14 67.3(3) . . ?
C13 Fe1 C14 40.5(4) . . ?
C16 Fe1 C14 66.6(3) . . ?
C11 Fe1 C14 166.8(4) . . ?
C12 Fe1 C14 153.1(4) . . ?
C10 Fe1 C14 131.1(3) . . ?
C15 Fe1 C14 39.9(3) . . ?
C17 Fe1 C1 128.9(3) . . ?
C13 Fe1 C1 109.8(3) . . ?
C16 Fe1 C1 165.2(3) . . ?
C11 Fe1 C1 67.7(3) . . ?
C12 Fe1 C1 40.9(3) . . ?
C10 Fe1 C1 67.7(2) . . ?
C15 Fe1 C1 155.0(3) . . ?
C14 Fe1 C1 121.3(3) . . ?
C17 Fe1 C2 168.0(3) . . ?
C13 Fe1 C2 131.2(3) . . ?
C16 Fe1 C2 152.2(3) . . ?
C11 Fe1 C2 67.9(2) . . ?
C12 Fe1 C2 68.3(2) . . ?
C10 Fe1 C2 40.4(2) . . ?
C15 Fe1 C2 121.7(3) . . ?
C14 Fe1 C2 111.9(3) . . ?
C1 Fe1 C2 40.3(2) . . ?
C4 S1 C3 104.8(3) . . ?
C7 O1 C6 109.1(5) . . ?
C4 N1 C5 122.8(5) . . ?
C4 N1 C8 125.8(5) . . ?
C5 N1 C8 111.0(5) . . ?
C2 C1 C12 108.1(6) . . ?
C2 C1 Fe1 70.5(3) . . ?
C12 C1 Fe1 69.2(4) . . ?
C2 C1 H1 125.9 . . ?
C12 C1 H1 125.9 . . ?
Fe1 C1 H1 126.0 . . ?
C1 C2 C10 106.8(5) . . ?
C1 C2 C3 127.9(5) . . ?
C10 C2 C3 125.1(5) . . ?
C1 C2 Fe1 69.2(3) . . ?
C10 C2 Fe1 68.9(3) . . ?
C3 C2 Fe1 131.2(4) . . ?
C2 C3 C9 113.8(5) . . ?
C2 C3 S1 107.8(4) . . ?
C9 C3 S1 111.2(4) . . ?
C2 C3 H10 107.9 . . ?
C9 C3 H10 107.9 . . ?
S1 C3 H10 107.9 . . ?
N1 C4 S2 124.2(4) . . ?
N1 C4 S1 113.4(4) . . ?
S2 C4 S1 122.4(3) . . ?
N1 C5 C6 110.6(6) . . ?
N1 C5 H9 109.5 . . ?
C6 C5 H9 109.5 . . ?
N1 C5 H8 109.5 . . ?
C6 C5 H8 109.5 . . ?
H9 C5 H8 108.1 . . ?
O1 C6 C5 112.5(6) . . ?
O1 C6 H7 109.1 . . ?
C5 C6 H7 109.1 . . ?
O1 C6 H6 109.1 . . ?
C5 C6 H6 109.1 . . ?
H7 C6 H6 107.8 . . ?
O1 C7 C8 111.6(7) . . ?
O1 C7 H5 109.3 . . ?
C8 C7 H5 109.3 . . ?
O1 C7 H4 109.3 . . ?
C8 C7 H4 109.3 . . ?
H5 C7 H4 108.0 . . ?
N1 C8 C7 111.2(6) . . ?
N1 C8 H2 109.4 . . ?
C7 C8 H2 109.4 . . ?
N1 C8 H3 109.4 . . ?
C7 C8 H3 109.4 . . ?
H2 C8 H3 108.0 . . ?
C3 C9 H13 109.5 . . ?
C3 C9 H12 109.5 . . ?
H13 C9 H12 109.5 . . ?
C3 C9 H11 109.5 . . ?
H13 C9 H11 109.5 . . ?
H12 C9 H11 109.5 . . ?
C11 C10 C2 108.7(6) . . ?
C11 C10 Fe1 69.9(3) . . ?
C2 C10 Fe1 70.7(3) . . ?
C11 C10 H16 125.6 . . ?
C2 C10 H16 125.6 . . ?
Fe1 C10 H16 125.4 . . ?
C12 C11 C10 108.6(6) . . ?
C12 C11 Fe1 70.0(4) . . ?
C10 C11 Fe1 69.9(3) . . ?
C12 C11 H15 125.7 . . ?
C10 C11 H15 125.7 . . ?
Fe1 C11 H15 126.0 . . ?
C11 C12 C1 107.8(6) . . ?
C11 C12 Fe1 70.1(4) . . ?
C1 C12 Fe1 69.9(3) . . ?
C11 C12 H14 126.1 . . ?
C1 C12 H14 126.1 . . ?
Fe1 C12 H14 125.5 . . ?
C14 C13 C17 106.9(7) . . ?
C14 C13 Fe1 70.7(4) . . ?
C17 C13 Fe1 69.6(4) . . ?
C14 C13 H21 126.5 . . ?
C17 C13 H21 126.5 . . ?
Fe1 C13 H21 124.7 . . ?
C15 C14 C13 106.7(7) . . ?
C15 C14 Fe1 70.0(4) . . ?
C13 C14 Fe1 68.8(4) . . ?
C15 C14 H20 126.7 . . ?
C13 C14 H20 126.7 . . ?
Fe1 C14 H20 126.1 . . ?
C16 C15 C14 109.2(7) . . ?
C16 C15 Fe1 70.5(4) . . ?
C14 C15 Fe1 70.1(4) . . ?
C16 C15 H19 125.4 . . ?
C14 C15 H19 125.4 . . ?
Fe1 C15 H19 125.6 . . ?
C15 C16 C17 108.4(7) . . ?
C15 C16 Fe1 70.7(4) . . ?
C17 C16 Fe1 69.2(4) . . ?
C15 C16 H18 125.8 . . ?
C17 C16 H18 125.8 . . ?
Fe1 C16 H18 125.9 . . ?
C16 C17 C13 108.8(8) . . ?
C16 C17 Fe1 71.4(4) . . ?
C13 C17 Fe1 70.0(4) . . ?
C16 C17 H17 125.6 . . ?
C13 C17 H17 125.6 . . ?
Fe1 C17 H17 124.6 . . ?

loop_
_geom_bond_atom_site_label_1
_geom_bond_atom_site_label_2
_geom_bond_distance
_geom_bond_site_symmetry_2
_geom_bond_publ_flag
Fe1 C17 2.012(7) . ?
Fe1 C13 2.016(6) . ?
Fe1 C16 2.039(7) . ?
Fe1 C11 2.038(6) . ?
Fe1 C12 2.037(6) . ?
Fe1 C10 2.038(6) . ?
Fe1 C15 2.041(7) . ?
Fe1 C14 2.042(6) . ?
Fe1 C1 2.047(6) . ?
Fe1 C2 2.063(5) . ?
S1 C4 1.777(6) . ?
S1 C3 1.828(6) . ?
S2 C4 1.671(5) . ?
O1 C7 1.412(9) . ?
O1 C6 1.416(9) . ?
N1 C4 1.318(8) . ?
N1 C5 1.476(8) . ?
N1 C8 1.471(7) . ?
C1 C2 1.417(8) . ?
C1 C12 1.426(10) . ?
C1 H1 0.9300 . ?
C2 C10 1.417(8) . ?
C2 C3 1.502(8) . ?
C3 C9 1.522(9) . ?
C3 H10 0.9800 . ?
C5 C6 1.489(11) . ?
C5 H9 0.9700 . ?
C5 H8 0.9700 . ?
C6 H7 0.9700 . ?
C6 H6 0.9700 . ?
C7 C8 1.486(11) . ?
C7 H5 0.9700 . ?
C7 H4 0.9700 . ?
C8 H2 0.9700 . ?
C8 H3 0.9700 . ?
C9 H13 0.9600 . ?
C9 H12 0.9600 . ?
C9 H11 0.9600 . ?
C10 C11 1.402(9) . ?
C10 H16 0.9300 . ?
C11 C12 1.392(11) . ?
C11 H15 0.9300 . ?
C12 H14 0.9300 . ?
C13 C14 1.405(12) . ?
C13 C17 1.389(13) . ?
C13 H21 0.9300 . ?
C14 C15 1.394(11) . ?
C14 H20 0.9300 . ?
C15 C16 1.355(11) . ?
C15 H19 0.9300 . ?
C16 C17 1.368(12) . ?
C16 H18 0.9300 . ?
C17 H17 0.9300 . ?

loop_
_geom_torsion_atom_site_label_1
_geom_torsion_atom_site_label_2
_geom_torsion_atom_site_label_3
_geom_torsion_atom_site_label_4
_geom_torsion
_geom_torsion_site_symmetry_1
_geom_torsion_site_symmetry_2
_geom_torsion_site_symmetry_3
_geom_torsion_site_symmetry_4
_geom_torsion_publ_flag
C17 Fe1 C1 C2 -172.4(4) . . . . ?
C13 Fe1 C1 C2 -131.0(5) . . . . ?
C16 Fe1 C1 C2 153.6(10) . . . . ?
C11 Fe1 C1 C2 81.7(4) . . . . ?
C12 Fe1 C1 C2 119.2(5) . . . . ?
C10 Fe1 C1 C2 38.0(3) . . . . ?
C15 Fe1 C1 C2 -52.7(8) . . . . ?
C14 Fe1 C1 C2 -87.6(5) . . . . ?
C17 Fe1 C1 C12 68.3(6) . . . . ?
C13 Fe1 C1 C12 109.7(5) . . . . ?
C16 Fe1 C1 C12 34.3(13) . . . . ?
C11 Fe1 C1 C12 -37.6(4) . . . . ?
C10 Fe1 C1 C12 -81.2(4) . . . . ?
C15 Fe1 C1 C12 -171.9(6) . . . . ?
C14 Fe1 C1 C12 153.1(5) . . . . ?
C2 Fe1 C1 C12 -119.2(5) . . . . ?
C12 C1 C2 C10 0.3(6) . . . . ?
Fe1 C1 C2 C10 -58.9(4) . . . . ?
C12 C1 C2 C3 -174.2(5) . . . . ?
Fe1 C1 C2 C3 126.6(5) . . . . ?
C12 C1 C2 Fe1 59.1(4) . . . . ?
C17 Fe1 C2 C1 29.4(15) . . . . ?
C13 Fe1 C2 C1 70.5(5) . . . . ?
C16 Fe1 C2 C1 -165.9(6) . . . . ?
C11 Fe1 C2 C1 -81.1(4) . . . . ?
C12 Fe1 C2 C1 -37.9(4) . . . . ?
C10 Fe1 C2 C1 -118.5(5) . . . . ?
C15 Fe1 C2 C1 156.7(4) . . . . ?
C14 Fe1 C2 C1 113.1(4) . . . . ?
C17 Fe1 C2 C10 148.0(14) . . . . ?
C13 Fe1 C2 C10 -170.9(5) . . . . ?
C16 Fe1 C2 C10 -47.4(7) . . . . ?
C11 Fe1 C2 C10 37.4(4) . . . . ?
C12 Fe1 C2 C10 80.6(4) . . . . ?
C15 Fe1 C2 C10 -84.7(4) . . . . ?
C14 Fe1 C2 C10 -128.4(4) . . . . ?
C1 Fe1 C2 C10 118.5(5) . . . . ?
C17 Fe1 C2 C3 -93.3(15) . . . . ?
C13 Fe1 C2 C3 -52.3(7) . . . . ?
C16 Fe1 C2 C3 71.3(8) . . . . ?
C11 Fe1 C2 C3 156.1(6) . . . . ?
C12 Fe1 C2 C3 -160.7(6) . . . . ?
C10 Fe1 C2 C3 118.7(7) . . . . ?
C15 Fe1 C2 C3 33.9(6) . . . . ?
C14 Fe1 C2 C3 -9.7(6) . . . . ?
C1 Fe1 C2 C3 -122.8(7) . . . . ?
C1 C2 C3 C9 -170.3(6) . . . . ?
C10 C2 C3 C9 16.1(8) . . . . ?
Fe1 C2 C3 C9 -75.5(7) . . . . ?
C1 C2 C3 S1 -46.4(6) . . . . ?
C10 C2 C3 S1 140.0(5) . . . . ?
Fe1 C2 C3 S1 48.4(6) . . . . ?
C4 S1 C3 C2 154.3(4) . . . . ?
C4 S1 C3 C9 -80.3(5) . . . . ?
C5 N1 C4 S2 2.3(9) . . . . ?
C8 N1 C4 S2 174.5(5) . . . . ?
C5 N1 C4 S1 -177.6(5) . . . . ?
C8 N1 C4 S1 -5.4(8) . . . . ?
C3 S1 C4 N1 179.2(4) . . . . ?
C3 S1 C4 S2 -0.7(4) . . . . ?
C4 N1 C5 C6 -136.7(7) . . . . ?
C8 N1 C5 C6 50.1(8) . . . . ?
C7 O1 C6 C5 60.6(9) . . . . ?
N1 C5 C6 O1 -55.7(9) . . . . ?
C6 O1 C7 C8 -60.8(9) . . . . ?
C4 N1 C8 C7 135.9(7) . . . . ?
C5 N1 C8 C7 -51.1(8) . . . . ?
O1 C7 C8 N1 57.1(8) . . . . ?
C1 C2 C10 C11 -0.6(6) . . . . ?
C3 C2 C10 C11 174.1(5) . . . . ?
Fe1 C2 C10 C11 -59.7(4) . . . . ?
C1 C2 C10 Fe1 59.1(4) . . . . ?
C3 C2 C10 Fe1 -126.2(5) . . . . ?
C17 Fe1 C10 C11 -48.1(8) . . . . ?
C13 Fe1 C10 C11 159.8(15) . . . . ?
C16 Fe1 C10 C11 -83.4(5) . . . . ?
C12 Fe1 C10 C11 37.1(4) . . . . ?
C15 Fe1 C10 C11 -125.3(5) . . . . ?
C14 Fe1 C10 C11 -165.8(5) . . . . ?
C1 Fe1 C10 C11 81.5(4) . . . . ?
C2 Fe1 C10 C11 119.4(6) . . . . ?
C17 Fe1 C10 C2 -167.5(6) . . . . ?
C13 Fe1 C10 C2 40.4(17) . . . . ?
C16 Fe1 C10 C2 157.2(4) . . . . ?
C11 Fe1 C10 C2 -119.4(6) . . . . ?
C12 Fe1 C10 C2 -82.3(4) . . . . ?
C15 Fe1 C10 C2 115.2(4) . . . . ?
C14 Fe1 C10 C2 74.8(5) . . . . ?
C1 Fe1 C10 C2 -37.9(3) . . . . ?
C2 C10 C11 C12 0.8(7) . . . . ?
Fe1 C10 C11 C12 -59.5(5) . . . . ?
C2 C10 C11 Fe1 60.3(4) . . . . ?
C17 Fe1 C11 C12 -85.4(5) . . . . ?
C13 Fe1 C11 C12 -53.2(8) . . . . ?
C16 Fe1 C11 C12 -126.9(5) . . . . ?
C10 Fe1 C11 C12 119.6(6) . . . . ?
C15 Fe1 C11 C12 -164.2(4) . . . . ?
C14 Fe1 C11 C12 174.1(11) . . . . ?
C1 Fe1 C11 C12 38.4(4) . . . . ?
C2 Fe1 C11 C12 82.1(4) . . . . ?
C17 Fe1 C11 C10 155.0(5) . . . . ?
C13 Fe1 C11 C10 -172.9(5) . . . . ?
C16 Fe1 C11 C10 113.4(5) . . . . ?
C12 Fe1 C11 C10 -119.6(6) . . . . ?
C15 Fe1 C11 C10 76.2(5) . . . . ?
C14 Fe1 C11 C10 54.5(14) . . . . ?
C1 Fe1 C11 C10 -81.2(4) . . . . ?
C2 Fe1 C11 C10 -37.5(4) . . . . ?
C10 C11 C12 C1 -0.6(7) . . . . ?
Fe1 C11 C12 C1 -60.1(4) . . . . ?
C10 C11 C12 Fe1 59.4(4) . . . . ?
C2 C1 C12 C11 0.2(7) . . . . ?
Fe1 C1 C12 C11 60.1(5) . . . . ?
C2 C1 C12 Fe1 -59.9(4) . . . . ?
C17 Fe1 C12 C11 110.5(5) . . . . ?
C13 Fe1 C12 C11 152.6(5) . . . . ?
C16 Fe1 C12 C11 71.7(5) . . . . ?
C10 Fe1 C12 C11 -37.4(4) . . . . ?
C15 Fe1 C12 C11 49.3(12) . . . . ?
C14 Fe1 C12 C11 -177.1(6) . . . . ?
C1 Fe1 C12 C11 -118.5(6) . . . . ?
C2 Fe1 C12 C11 -81.1(4) . . . . ?
C17 Fe1 C12 C1 -131.0(5) . . . . ?
C13 Fe1 C12 C1 -88.8(5) . . . . ?
C16 Fe1 C12 C1 -169.7(4) . . . . ?
C11 Fe1 C12 C1 118.5(6) . . . . ?
C10 Fe1 C12 C1 81.2(4) . . . . ?
C15 Fe1 C12 C1 167.8(9) . . . . ?
C14 Fe1 C12 C1 -58.5(8) . . . . ?
C2 Fe1 C12 C1 37.4(4) . . . . ?
C17 Fe1 C13 C14 -117.3(7) . . . . ?
C16 Fe1 C13 C14 -80.2(5) . . . . ?
C11 Fe1 C13 C14 -165.1(6) . . . . ?
C12 Fe1 C13 C14 159.4(4) . . . . ?
C10 Fe1 C13 C14 41.0(17) . . . . ?
C15 Fe1 C13 C14 -38.0(5) . . . . ?
C1 Fe1 C13 C14 115.3(4) . . . . ?
C2 Fe1 C13 C14 74.9(5) . . . . ?
C16 Fe1 C13 C17 37.1(5) . . . . ?
C11 Fe1 C13 C17 -47.8(8) . . . . ?
C12 Fe1 C13 C17 -83.3(6) . . . . ?
C10 Fe1 C13 C17 158.3(14) . . . . ?
C15 Fe1 C13 C17 79.3(6) . . . . ?
C14 Fe1 C13 C17 117.3(7) . . . . ?
C1 Fe1 C13 C17 -127.4(5) . . . . ?
C2 Fe1 C13 C17 -167.8(5) . . . . ?
C17 C13 C14 C15 -0.5(7) . . . . ?
Fe1 C13 C14 C15 60.1(4) . . . . ?
C17 C13 C14 Fe1 -60.6(5) . . . . ?
C17 Fe1 C14 C15 -79.3(5) . . . . ?
C13 Fe1 C14 C15 -117.9(7) . . . . ?
C16 Fe1 C14 C15 -36.3(5) . . . . ?
C11 Fe1 C14 C15 26.9(14) . . . . ?
C12 Fe1 C14 C15 -161.4(6) . . . . ?
C10 Fe1 C14 C15 71.2(5) . . . . ?
C1 Fe1 C14 C15 157.8(4) . . . . ?
C2 Fe1 C14 C15 113.6(4) . . . . ?
C17 Fe1 C14 C13 38.6(5) . . . . ?
C16 Fe1 C14 C13 81.7(5) . . . . ?
C11 Fe1 C14 C13 144.9(12) . . . . ?
C12 Fe1 C14 C13 -43.5(8) . . . . ?
C10 Fe1 C14 C13 -170.8(4) . . . . ?
C15 Fe1 C14 C13 117.9(7) . . . . ?
C1 Fe1 C14 C13 -84.2(5) . . . . ?
C2 Fe1 C14 C13 -128.4(5) . . . . ?
C13 C14 C15 C16 0.7(8) . . . . ?
Fe1 C14 C15 C16 59.9(5) . . . . ?
C13 C14 C15 Fe1 -59.3(4) . . . . ?
C17 Fe1 C15 C16 -37.3(5) . . . . ?
C13 Fe1 C15 C16 -81.4(6) . . . . ?
C11 Fe1 C15 C16 67.6(6) . . . . ?
C12 Fe1 C15 C16 29.4(13) . . . . ?
C10 Fe1 C15 C16 109.6(5) . . . . ?
C14 Fe1 C15 C16 -119.9(7) . . . . ?
C1 Fe1 C15 C16 -169.6(6) . . . . ?
C2 Fe1 C15 C16 153.2(5) . . . . ?
C17 Fe1 C15 C14 82.6(5) . . . . ?
C13 Fe1 C15 C14 38.5(5) . . . . ?
C16 Fe1 C15 C14 119.9(7) . . . . ?
C11 Fe1 C15 C14 -172.5(4) . . . . ?
C12 Fe1 C15 C14 149.3(10) . . . . ?
C10 Fe1 C15 C14 -130.5(5) . . . . ?
C1 Fe1 C15 C14 -49.7(8) . . . . ?
C2 Fe1 C15 C14 -86.9(5) . . . . ?
C14 C15 C16 C17 -0.6(8) . . . . ?
Fe1 C15 C16 C17 59.1(5) . . . . ?
C14 C15 C16 Fe1 -59.6(5) . . . . ?
C17 Fe1 C16 C15 119.4(7) . . . . ?
C13 Fe1 C16 C15 81.5(6) . . . . ?
C11 Fe1 C16 C15 -130.4(5) . . . . ?
C12 Fe1 C16 C15 -170.1(5) . . . . ?
C10 Fe1 C16 C15 -88.3(5) . . . . ?
C14 Fe1 C16 C15 37.3(5) . . . . ?
C1 Fe1 C16 C15 162.6(10) . . . . ?
C2 Fe1 C16 C15 -55.6(8) . . . . ?
C13 Fe1 C16 C17 -37.9(6) . . . . ?
C11 Fe1 C16 C17 110.1(5) . . . . ?
C12 Fe1 C16 C17 70.5(6) . . . . ?
C10 Fe1 C16 C17 152.3(5) . . . . ?
C15 Fe1 C16 C17 -119.4(7) . . . . ?
C14 Fe1 C16 C17 -82.1(6) . . . . ?
C1 Fe1 C16 C17 43.2(13) . . . . ?
C2 Fe1 C16 C17 -175.0(5) . . . . ?
C15 C16 C17 C13 0.2(9) . . . . ?
Fe1 C16 C17 C13 60.2(5) . . . . ?
C15 C16 C17 Fe1 -60.0(5) . . . . ?
C14 C13 C17 C16 0.2(8) . . . . ?
Fe1 C13 C17 C16 -61.1(5) . . . . ?
C14 C13 C17 Fe1 61.3(5) . . . . ?
C13 Fe1 C17 C16 119.0(8) . . . . ?
C11 Fe1 C17 C16 -85.7(6) . . . . ?
C12 Fe1 C17 C16 -127.6(5) . . . . ?
C10 Fe1 C17 C16 -53.4(8) . . . . ?
C15 Fe1 C17 C16 36.6(5) . . . . ?
C14 Fe1 C17 C16 80.3(6) . . . . ?
C1 Fe1 C17 C16 -167.0(5) . . . . ?
C2 Fe1 C17 C16 168.8(12) . . . . ?
C16 Fe1 C17 C13 -119.0(8) . . . . ?
C11 Fe1 C17 C13 155.3(5) . . . . ?
C12 Fe1 C17 C13 113.4(6) . . . . ?
C10 Fe1 C17 C13 -172.4(6) . . . . ?
C15 Fe1 C17 C13 -82.4(6) . . . . ?
C14 Fe1 C17 C13 -38.7(5) . . . . ?
C1 Fe1 C17 C13 73.9(6) . . . . ?
C2 Fe1 C17 C13 49.8(16) . . . . ?
